data_2004615
loop_
_publ_author_name
'Wang, J.-C.'

_publ_section_title
;
 [Au(PPh~3~)~2~]^+^[BF~4~]^{-^}
;
_journal_issue 3
_journal_name_full 'Acta Crystallographica Section C'
_journal_page_first 611
_journal_page_last 613
_journal_paper_doi 10.1107/S0108270195012376
_journal_volume 52
_journal_year 1996
_chemical_formula_moiety 'C36 H30 Au P2 1+ , B F4 1-'
_chemical_formula_sum 'C36 H30 Au B F4 P2'
_chemical_formula_weight 808.3
_symmetry_cell_setting monoclinic
_symmetry_space_group_name_Hall '-C 2yc'
_symmetry_space_group_name_H-M 'C 1 2/c 1'
_atom_type_scat_source IntTabIV
_cell_angle_alpha 90
_cell_angle_beta 92.10(2)
_cell_angle_gamma 90
_cell_formula_units_Z 8
_cell_length_a 21.594(3)
_cell_length_b 12.399(2)
_cell_length_c 24.783(3)
_cell_measurement_reflns_used 25
_cell_measurement_temperature 298
_cell_measurement_theta_max 15
_cell_measurement_theta_min 10
_cell_volume 6631.0(16)
_diffrn_measurement_device 'Siemens P4'
_diffrn_measurement_method \q/2\q
_diffrn_radiation_type MoK\a
_diffrn_radiation_wavelength 0.71073
_diffrn_reflns_av_R_equivalents 0.0233
_diffrn_reflns_limit_h_max 23
_diffrn_reflns_limit_h_min 0
_diffrn_reflns_limit_k_max 13
_diffrn_reflns_limit_k_min 0
_diffrn_reflns_limit_l_max 26
_diffrn_reflns_limit_l_min -26
_diffrn_reflns_number 4720
_diffrn_reflns_theta_max 22.5
_diffrn_standards_decay_% <2
_diffrn_standards_interval_count 300
_diffrn_standards_number 3
_exptl_absorpt_coefficient_mu 4.580
_exptl_absorpt_correction_T_max 1.000
_exptl_absorpt_correction_T_min 0.493
_exptl_absorpt_correction_type 'empirical,  \y scan'
_exptl_crystal_colour colourless
_exptl_crystal_density_diffrn 1.619
_exptl_crystal_description needle
_exptl_crystal_size_max 0.6
_exptl_crystal_size_mid 0.2
_exptl_crystal_size_min 0.05
_refine_diff_density_max 0.87
_refine_diff_density_min -0.56
_refine_ls_extinction_coef 8E-6(6)
_refine_ls_extinction_method 'F^*^ = F[1 + 0.002F^2^/sin(2\q)]^-1/4^'
_refine_ls_goodness_of_fit_obs 1.03
_refine_ls_hydrogen_treatment noref
_refine_ls_number_parameters 124
_refine_ls_number_reflns 2302
_refine_ls_R_factor_obs 0.0395
_refine_ls_shift/esd_max 0.001
_refine_ls_structure_factor_coef F
_refine_ls_weighting_details 'w = 1/[\s^2^(F~o~)+0.0015F~o~^2^]'
_refine_ls_weighting_scheme calc
_refine_ls_wR_factor_obs 0.0525
_reflns_number_observed 2302
_reflns_number_total 4337
_reflns_observed_criterion I>3\s(I)
_cod_data_source_file hu1080.cif
_cod_data_source_block hu1080a
_cod_depositor_comments
;
The following automatic conversions were performed:

'_refine_ls_weighting_scheme' value '1/[\s^2^(F~o~)+0.0015F~o~^2^]'
was changed to 'calc'. New tag '_refine_ls_weighting_details' was
created. The value of the new tag was set to 'w =
1/[\s^2^(F~o~)+0.0015F~o~^2^]'.

Automatic conversion script
Id: cif_fix_values 3143 2015-03-26 13:38:13Z robertas 
;
_cod_original_cell_volume 6631.0(15)
_cod_original_sg_symbol_H-M 'C 2/c'
_cod_database_code 2004615

loop_
_atom_site_label
_atom_site_fract_x
_atom_site_fract_y
_atom_site_fract_z
_atom_site_U_iso_or_equiv
Au1 .2456(1) .0041(1) .3867(1) .047(1)
P1 .3355(2) .1057(3) .3964(1) .045(1)
P2 .1589(2) -.1036(3) .3973(1) .045(1)
C12 .4063(4) -.0457(7) .3469(3) .059(4)
C13 .4594 -.1068 .3389 .077(5)
C14 .5108 -.0962 .3742 .091(5)
C15 .5091 -.0245 .4176 .086(5)
C16 .4559 .0365 .4255 .073(5)
C11 .4045 .0259 .3902 .052(4)
C22 .3668(4) .2580(7) .4768(3) .073(4)
C23 .3718 .2944 .5301 .100(6)
C24 .3498 .2308 .5717 .078(5)
C25 .3228 .1308 .5600 .078(5)
C26 .3179 .0945 .5068 .069(4)
C21 .3399 .1580 .4652 .052(3)
C32 .4044(3) .2519(7) .3380(4) .081(5)
C33 .4109 .3450 .3071 .091(5)
C34 .3589 .4058 .2917 .088(5)
C35 .3003 .3737 .3074 .089(5)
C36 .2937 .2806 .3383 .069(4)
C31 .3458 .2198 .3536 .049(3)
C42 .0389(4) -.0490(6) .4272(3) .060(4)
C43 -.0172 .0059 .4200 .075(4)
C44 -.0263 .0763 .3765 .082(5)
C45 .0208 .0917 .3402 .075(4)
C46 .0768 .0368 .3473 .056(4)
C41 .0859 -.0336 .3908 .047(3)
C52 .1465(5) -.2602(7) .4786(3) .077(5)
C53 .1476 -.2939 .5323 .111(6)
C54 .1644 -.2217 .5735 .092(5)
C55 .1801 -.1158 .5609 .082(5)
C56 .1791 -.0820 .5072 .078(5)
C51 .1623 -.1543 .4660 .050(3)
C62 .2012(3) -.2617 .3295(4) .059(4)
C63 .1953 -.3562 .2992 .099(6)
C64 .1378 -.4069 .2931 .086(5)
C65 .0862 -.3632 .3173 .101(6)
C66 .0921 -.2688 .3477 .091(5)
C61 .1496 -.2180 .3538 .049(3)
B1 .3556(3) -.2649(5) .2452(3) .092(7)
F1 .3176 -.3462 .2266 .094(4)
F2 .3287 -.2134 .2873 .104(7)
F3 .3647 -.1927 .2044 .093(6)
F4 .4114 -.3073 .2626 .099(6)
F1' .3244 -.3308 .2091 .094(4)
F2' .3198 -.1766 .2557 .121(7)
F3' .4100 -.2319 .2238 .166(10)
F4' .3680 -.3202 .2922 .149(9)
H12 .3709 -.0530 .3225 .080
H13 .4606 -.1561 .3091 .080
H14 .5474 -.1382 .3688 .080
H15 .5445 -.0173 .4419 .080
H16 .4548 .0858 .4553 .080
H22 .3820 .3018 .4482 .080
H23 .3903 .3632 .5381 .080
H24 .3532 .2558 .6083 .080
H25 .3077 .0871 .5887 .080
H26 .2993 .0257 .4988 .080
H32 .4402 .2101 .3485 .080
H33 .4513 .3671 .2963 .080
H34 .3634 .4698 .2705 .080
H35 .2645 .4155 .2969 .080
H36 .2534 .2585 .3491 .080
H42 .0451 -.0975 .4571 .080
H43 -.0496 -.0048 .4450 .080
H44 -.0649 .1140 .3716 .080
H45 .0145 .1402 .3102 .080
H46 .1092 .0474 .3223 .080
H52 .1350 -.3099 .4503 .080
H53 .1368 -.3668 .5410 .080
H54 .1651 -.2449 .6104 .080
H55 .1917 -.0661 .5892 080
H56 .1899 -.0091 .4985 .080
H62 .2407 -.2268 .3337 .080
H63 .2308 -.3862 .2825 .080
H64 .1338 -.4719 .2722 .080
H65 .0466 -.3981 .3131 .080
H66 .0566 -.2387 .3643 .080

loop_
_geom_angle_atom_site_label_1
_geom_angle_atom_site_label_2
_geom_angle_atom_site_label_3
_geom_angle
_geom_angle_publ_flag
P1 Au1 P2 167.30(10) yes
Au1 P1 C21 107.8(3) yes
Au1 P1 C31 119.3(3) yes
C21 P1 C31 105.6(4) yes
Au1 P2 C51 107.5(3) yes
Au1 P2 C61 117.4(3) yes
C51 P2 C61 106.9(4) yes
Au1 P1 C11 112.7(3) yes
C11 P1 C21 105.2(4) yes
C11 P1 C31 105.2(4) yes
Au1 P2 C41 114.8(3) yes
C41 P2 C51 104.8(4) yes
C41 P2 C61 104.5(4) yes
P1 C11 C12 117.5(3) yes

loop_
_geom_bond_atom_site_label_1
_geom_bond_atom_site_label_2
_geom_bond_distance
_geom_bond_publ_flag
Au1 P1 2.321(3) yes
P1 C11 1.800(9) yes
P1 C31 1.787(10) yes
P2 C51 1.815(9) yes
Au1 P2 2.322(3) yes
P1 C21 1.823(9) yes
P2 C41 1.801(9) yes
P2 C61 1.789(9) yes
